data_2004723
loop_
_publ_author_name
'Haendler, H. M.'

_publ_section_title
;A Manganese Quinaldinate Complex:
 <i>trans</i>-[Diaquabis(2-quinolinecarboxylato)manganese(II)]--Water--Ethanol
 (1/2/2)
;
_journal_issue 4
_journal_name_full 'Acta Crystallographica Section C'
_journal_page_first 801
_journal_page_last 803
_journal_paper_doi 10.1107/S0108270195013904
_journal_volume 52
_journal_year 1996
_chemical_formula_moiety 'C20 H16 Mn N2 O6 , 2H2 O , 2C2 H5 O H'
_chemical_formula_sum 'C24 H32 Mn N2 O10'
_chemical_formula_weight 563.3
_space_group_IT_number 2
_symmetry_cell_setting triclinic
_symmetry_space_group_name_Hall '-P 1'
_symmetry_space_group_name_H-M 'P -1'
_atom_type_scat_source IntTabIV
_cell_angle_alpha 77.52(3)
_cell_angle_beta 73.47(2)
_cell_angle_gamma 71.27(3)
_cell_formula_units_Z 1
_cell_length_a 7.365(2)
_cell_length_b 9.102(3)
_cell_length_c 11.165(3)
_cell_measurement_reflns_used 15
_cell_measurement_temperature 293(1)
_cell_measurement_theta_max 25
_cell_measurement_theta_min 10
_cell_volume 673.1(4)
_computing_data_collection 'Crystalytica Co., Lincoln, NE, using Nicolet E-XTL or SHELXTL software'
_computing_data_reduction 'NRCVAX (Gabe, Lee & LePage, 1985)'
_computing_molecular_graphics NRCVAX
_computing_publication_material NRCVAX
_computing_structure_refinement NRCVAX
_computing_structure_solution 'DIRDIF (Beurskens et al., 1985); NRCVAX'
_diffrn_measurement_device 'Nicolet four-circle'
_diffrn_measurement_method '\w scans'
_diffrn_radiation_type MoK\a
_diffrn_radiation_wavelength 0.71073
_diffrn_reflns_av_R_equivalents 0.012
_diffrn_reflns_limit_h_max 9
_diffrn_reflns_limit_h_min -8
_diffrn_reflns_limit_k_max 11
_diffrn_reflns_limit_k_min 0
_diffrn_reflns_limit_l_max 14
_diffrn_reflns_limit_l_min -13
_diffrn_reflns_number 3260
_diffrn_reflns_theta_max 27.45
_diffrn_standards_decay_% insignificant
_diffrn_standards_interval_count 300
_diffrn_standards_number 6
_exptl_absorpt_coefficient_mu 0.52
_exptl_absorpt_correction_T_max 1.000
_exptl_absorpt_correction_T_min 0.786
_exptl_absorpt_correction_type '\y scan (North, Phillips & Matthews, 1968)'
_exptl_crystal_colour 'pale yellow'
_exptl_crystal_density_diffrn 1.389
_exptl_crystal_density_method none
_exptl_crystal_description 'rectangular parallelepiped'
_exptl_crystal_size_max 0.70
_exptl_crystal_size_mid 0.55
_exptl_crystal_size_min 0.18
_refine_diff_density_max 0.47
_refine_diff_density_min -0.42
_refine_ls_extinction_method none
_refine_ls_goodness_of_fit_obs 1.54
_refine_ls_hydrogen_treatment refxyz
_refine_ls_number_parameters 217
_refine_ls_number_reflns 2737
_refine_ls_R_factor_obs 0.045
_refine_ls_shift/esd_max '0.01 for non-H atoms, 0.03 for H atoms'
_refine_ls_structure_factor_coef F
_refine_ls_weighting_details w=1/\s^2^(F)
_refine_ls_weighting_scheme calc
_refine_ls_wR_factor_obs 0.065
_reflns_number_observed 2737
_reflns_number_total 3098
_reflns_observed_criterion I>2.5\s(I)
_cod_data_source_file fg1078.cif
_cod_data_source_block fg1078a
_cod_depositor_comments
;

  Adding the _atom_site_type_symbol data item to prevent confusion
  between hydrogen and holmium.

  Andrius Merkys
  2013-10-16

The following automatic conversions were performed:

'_refine_ls_weighting_scheme' value ' w=1/\s^2^(F)' was changed to
'calc'. New tag '_refine_ls_weighting_details' was created. The value
of the new tag was set to 'w=1/\s^2^(F)'.

Automatic conversion script
Id: cif_fix_values 3143 2015-03-26 13:38:13Z robertas 
;
_cod_database_code 2004723

loop_
_symmetry_equiv_pos_as_xyz
x,y,z
-x,-y,-z

loop_
_atom_site_type_symbol
_atom_site_label
_atom_site_fract_x
_atom_site_fract_y
_atom_site_fract_z
_atom_site_B_iso_or_equiv
Mn Mn 0.00000 0.00000 0.00000 2.11(3)
O O1 -0.2058(4) 0.0293(3) -0.1095(2) 2.81(11)
O O2 -0.4057(4) -0.0704(3) -0.1614(3) 3.40(13)
O O10 -0.2371(4) 0.1086(4) 0.1534(3) 3.07(13)
O O20 -0.1212(6) -0.0125(5) 0.3724(3) 5.2(2)
N N -0.1072(4) -0.2247(3) 0.0593(3) 2.19(11)
C C1 -0.2903(5) -0.0747(4) -0.0975(3) 2.35(15)
C C2 -0.2426(5) -0.2177(4) 0.0007(3) 2.27(14)
C C3 -0.3374(6) -0.3364(5) 0.0219(4) 3.13(18)
C C4 -0.2849(6) -0.4663(5) 0.1063(4) 3.42(18)
C C5 -0.1407(6) -0.4798(4) 0.1706(3) 2.78(15)
C C6 -0.0529(5) -0.3545(4) 0.1452(3) 2.48(14)
C C7 0.0925(7) -0.3648(5) 0.2076(4) 3.50(19)
C C8 0.1494(8) -0.4943(5) 0.2929(5) 4.6(2)
C C9 0.0621(8) -0.6184(5) 0.3180(5) 4.5(2)
C C10 -0.0769(7) -0.6118(5) 0.2594(4) 3.7(2)
O O3 -0.2840(6) 0.0860(5) -0.3916(3) 5.16(19)
C C11 -0.3978(11) 0.2442(8) -0.4000(6) 6.1(4)
C C12 -0.5628(14) 0.2728(10) -0.4601(9) 7.9(5)
H HO1A -0.312(7) 0.088(6) 0.146(5) 3.75
H HO1B -0.192(7) 0.061(6) 0.213(5) 4.36
H HO2A 0.003(8) -0.050(6) 0.373(5) 5.23
H HO2B -0.179(8) 0.010(6) 0.439(5) 4.83
H HO3 -0.307(9) 0.030(7) -0.352(5) 4.56
H H3 -0.433(7) -0.322(5) -0.010(4) 4.13
H H4 -0.361(7) -0.537(5) 0.129(4) 4.39
H H7 0.143(7) -0.291(6) 0.193(4) 4.46
H H8 0.258(8) -0.505(6) 0.334(5) 5.54
H H9 0.111(7) -0.705(6) 0.369(5) 5.18
H H10 -0.143(7) -0.690(6) 0.283(4) 4.48
H H11A -0.455(9) 0.277(7) -0.314(6) 7.11
H H11B -0.297(10) 0.315(8) -0.467(7) 9.69
H H12A -0.660(9) 0.386(8) -0.451(6) 7.65
H H12B -0.643(13) 0.209(9) -0.410(8) 8.40
H H12C -0.501(9) 0.237(7) -0.554(6) 8.25

loop_
_geom_angle_atom_site_label_1
_geom_angle_atom_site_label_2
_geom_angle_atom_site_label_3
_geom_angle
_geom_angle_publ_flag
O1 Mn N 74.30(10) yes
O1 Mn O10 91.30(10) yes
N Mn O10 89.40(10) yes
Mn O1 C1 120.4(2) yes
Mn N C2 111.4(2) yes
O1 C1 C2 117.0(3) yes
N C2 C1 116.7(3) yes
O2 C1 C2 118.3(3) yes
Mn N C6 129.5(2) yes
C2 N C6 119.0(3) yes
C1 C2 C3 119.9(3) yes
N C2 C3 123.4(3) yes
O1 C1 O2 124.7(3) yes
O3 C11 C12 112.6(6) yes
HO1A O10 HO1B 115(5) no
O3 C11 H11A 111(3) no
C11 O3 HO3 126(5) no
HO2A O20 HO2B 108(5) no
O3 C11 H11B 106(5) no
C11 C12 H12B 106(5) no
Mn O10 HO1A 100(4) no
C11 C12 H12A 111(3) no
C11 C12 H12C 107(3) no

loop_
_geom_bond_atom_site_label_1
_geom_bond_atom_site_label_2
_geom_bond_distance
_geom_bond_publ_flag
Mn O1 2.125(2) yes
Mn O10 2.209(3) yes
Mn N 2.324(3) yes
O1 C1 1.256(4) yes
O2 C1 1.243(4) yes
O3 C11 1.413(8) yes
N C2 1.319(4) yes
N C6 1.379(4) yes
C1 C2 1.526(5) yes
C2 C3 1.411(5) yes
C11 C12 1.477(11) yes
O10 HO1A 0.67(5) no
O10 HO1B 0.81(5) no
C3 H3 0.84(5) no
C4 H4 0.93(5) no
C7 H7 0.83(5) no
O3 HO3 0.63(5) no
C11 H11B 1.14(7) no
C12 H12B 0.94(9) no
O20 HO2A 0.87(6) no
O20 HO2B 0.78(5) no
C8 H8 1.00(5) no
C9 H9 0.90(5) no
C10 H10 0.94(5) no
C11 H11A 1.00(6) no
C12 H12A 1.06(7) no
C12 H12C 1.09(7) no
